data_1574647
loop_
_publ_author_name
'Wu, Jiao'
'Chen, Jiali'
'Wang, Liming'
'Ye, Yuting'
'Zhan, Xiaozhi'
'Song, Yihang'
'Li, Qiao-Hong'
'Yi, Xiaofeng'
'Zhang, Jian'

_publ_section_title
;
 Ligand effect on In-Ti-oxo nanoclusters for nanolithography.
;
_journal_issue 16
_journal_name_full 'Materials horizons'
_journal_page_first 6283
_journal_page_last 6290
_journal_paper_doi 10.1039/d4mh01920b
_journal_volume 12
_journal_year 2025
_chemical_formula_moiety 'C92 H68 In4 N12 O88 Ti12'
_chemical_formula_sum 'C92 H68 In4 N12 O88 Ti12'
_chemical_formula_weight 3783.66
_space_group_crystal_system monoclinic
_space_group_IT_number 14
_space_group_name_Hall '-P 2yn'
_space_group_name_H-M_alt 'P 1 21/n 1'
_atom_sites_solution_hydrogens mixed
_audit_creation_date 2023-10-16
_audit_creation_method
;
Olex2 1.5
(compiled 2023.03.06 svn.rbb2c1857 for OlexSys, GUI svn.r6748)
;
_audit_update_record
;
2024-11-18 deposited with the CCDC.	2025-05-15 downloaded from the CCDC.
;
_cell_angle_alpha 90
_cell_angle_beta 103.552(2)
_cell_angle_gamma 90
_cell_formula_units_Z 2
_cell_length_a 18.8550(4)
_cell_length_b 16.9266(2)
_cell_length_c 31.0947(5)
_cell_measurement_reflns_used 28665
_cell_measurement_temperature 120.0(3)
_cell_measurement_theta_max 60.0240
_cell_measurement_theta_min 2.5390
_cell_volume 9647.6(3)
_computing_cell_refinement 'CrysAlisPro 1.171.42.84a (Rigaku OD, 2023)'
_computing_data_collection 'CrysAlisPro 1.171.42.84a (Rigaku OD, 2023)'
_computing_data_reduction 'CrysAlisPro 1.171.42.84a (Rigaku OD, 2023)'
_computing_molecular_graphics 'Olex2 1.5 (Dolomanov et al., 2009)'
_computing_publication_material 'Olex2 1.5 (Dolomanov et al., 2009)'
_computing_structure_refinement 'SHELXL 2017/1 (Sheldrick, 2015)'
_computing_structure_solution 'SHELXT 2014/5 (Sheldrick, 2014)'
_diffrn_ambient_environment N~2~
_diffrn_ambient_temperature 120.0(3)
_diffrn_detector 'Hybrid Pixel Array Detector'
_diffrn_detector_area_resol_mean 10.0000
_diffrn_detector_type HyPix
_diffrn_measured_fraction_theta_full 0.998
_diffrn_measured_fraction_theta_max 0.976
_diffrn_measurement_details
;
List of Runs (angles in degrees, time in seconds):

  # Type    Start    End  Width  t~exp~   \w     \q     \k     \f   Frames
#--------------------------------------------------------------------------
  1  \w      4.00  83.00   0.50    1.42    --   76.66 -57.00 120.00  158
  2  \w     54.00 101.00   0.50    1.42    --   76.66  38.00  93.00   94
  3  \w     23.00  71.00   0.50    1.42    --   76.66 -38.00 -62.00   96
  4  \w     19.00  70.00   0.50    1.42    --   76.66 -38.00-180.00  102
  5  \w     67.00 117.00   0.50    1.42    --   76.66  38.00-180.00  100
  6  \w    -95.00 -30.00   0.50    1.42    --  -77.91  57.00  60.00  130
  7  \w    -71.00  -1.00   0.50    1.42    --  -77.91  38.00  93.00  140
  8  \w     14.00  60.00   0.50    0.36    --   -0.62  38.00  93.00   92
  9  \w    -71.00  -1.00   0.50    1.42    --  -77.91  38.00-120.00  140
 10  \w    -78.00  21.00   0.50    0.36    --   -0.62 -38.00 -62.00  198
 11  \w     -8.00  37.00   0.50    0.36    --   -0.62 -99.00-180.00   90
 12  \w    -46.00 -21.00   0.50    1.42    --  -77.91 125.00  90.00   50
 13  \w   -105.00 -63.00   0.50    1.42    --  -77.91 125.00  90.00   84
 14  \w   -155.00 -75.00   0.50    1.42    --  -77.91 -38.00 -62.00  160
 15  \w   -148.00-122.00   0.50    1.42    --  -77.91 -99.00  30.00   52
 16  \w   -113.00 -86.00   0.50    1.42    --  -77.91-125.00 120.00   54
;
_diffrn_measurement_device 'four-circle diffractometer'
_diffrn_measurement_device_type 'ROD, Synergy Custom system, HyPix'
_diffrn_measurement_method '\w scans'
_diffrn_orient_matrix_type 'CrysAlisPro convention (1999,Acta A55,543-557)'
_diffrn_orient_matrix_UB_11 -0.0317107000
_diffrn_orient_matrix_UB_12 0.0363042000
_diffrn_orient_matrix_UB_13 0.0289154000
_diffrn_orient_matrix_UB_21 -0.0606185000
_diffrn_orient_matrix_UB_22 0.0103521000
_diffrn_orient_matrix_UB_23 -0.0319574000
_diffrn_orient_matrix_UB_31 -0.0255686000
_diffrn_orient_matrix_UB_32 -0.0695264000
_diffrn_orient_matrix_UB_33 0.0103138000
_diffrn_radiation_monochromator mirror
_diffrn_radiation_probe x-ray
_diffrn_radiation_type 'Ga K\a'
_diffrn_radiation_wavelength 1.3405
_diffrn_reflns_av_R_equivalents 0.0875
_diffrn_reflns_av_unetI/netI 0.0665
_diffrn_reflns_Laue_measured_fraction_full 0.998
_diffrn_reflns_Laue_measured_fraction_max 0.976
_diffrn_reflns_limit_h_max 24
_diffrn_reflns_limit_h_min -24
_diffrn_reflns_limit_k_max 17
_diffrn_reflns_limit_k_min -21
_diffrn_reflns_limit_l_max 40
_diffrn_reflns_limit_l_min -40
_diffrn_reflns_number 75300
_diffrn_reflns_point_group_measured_fraction_full 0.998
_diffrn_reflns_point_group_measured_fraction_max 0.976
_diffrn_reflns_theta_full 53.543
_diffrn_reflns_theta_max 60.274
_diffrn_reflns_theta_min 2.181
_diffrn_source 'micro-focus metaljet'
_exptl_absorpt_coefficient_mu 5.525
_exptl_absorpt_correction_T_max 1.00000
_exptl_absorpt_correction_T_min 0.64166
_exptl_absorpt_correction_type multi-scan
_exptl_absorpt_process_details
;
CrysAlisPro 1.171.42.84a (Rigaku Oxford Diffraction, 2023)
Empirical absorption correction using spherical harmonics,
implemented in SCALE3 ABSPACK scaling algorithm.
;
_exptl_crystal_colour 'clear yellowish yellow'
_exptl_crystal_colour_lustre clear
_exptl_crystal_colour_modifier yellowish
_exptl_crystal_colour_primary yellow
_exptl_crystal_density_diffrn 1.302
_exptl_crystal_description block
_exptl_crystal_F_000 3736
_exptl_crystal_size_max 0.03
_exptl_crystal_size_mid 0.03
_exptl_crystal_size_min 0.03
_refine_diff_density_max 1.977
_refine_diff_density_min -1.315
_refine_diff_density_rms 0.138
_refine_ls_extinction_method none
_refine_ls_goodness_of_fit_ref 1.041
_refine_ls_hydrogen_treatment constr
_refine_ls_matrix_type full
_refine_ls_number_parameters 942
_refine_ls_number_reflns 21434
_refine_ls_number_restraints 30
_refine_ls_restrained_S_all 1.054
_refine_ls_R_factor_all 0.0819
_refine_ls_R_factor_gt 0.0672
_refine_ls_shift/su_max 0.005
_refine_ls_shift/su_mean 0.000
_refine_ls_structure_factor_coef Fsqd
_refine_ls_weighting_details 'w=1/[\s^2^(Fo^2^)+(0.1094P)^2^+17.4244P] where P=(Fo^2^+2Fc^2^)/3'
_refine_ls_weighting_scheme calc
_refine_ls_wR_factor_gt 0.1920
_refine_ls_wR_factor_ref 0.2029
_reflns_Friedel_coverage 0.000
_reflns_number_gt 16221
_reflns_number_total 21434
_reflns_threshold_expression 'I > 2\s(I)'
_cod_data_source_file d4mh01920b2.cif
_cod_data_source_block ti12in4-5no2_auto
_cod_depositor_comments 'Adding full bibliography for 1574645--1574649.cif.'
_cod_database_code 1574647
_shelx_shelxl_version_number 2017/1
_chemical_oxdiff_formula ' c h o n Ti In'
_shelx_space_group_comment
;
The symmetry employed for this shelxl refinement is uniquely defined
by the following loop, which should always be used as a source of
symmetry information in preference to the above space-group names.
They are only intended as comments.
;
_olex2_refinement_description
;
1. Fixed Uiso
 At 1.2 times of:
  All C(H) groups
 At 1.5 times of:
  All C(H,H,H) groups, All O(H,H) groups
2. Uiso/Uaniso restraints and constraints
C20 \\sim O44 \\sim C5 \\sim O23: within 2A with sigma of 0.002 and sigma for
terminal atoms of 0.004 within 2A
3. Rigid body (RIGU) restrains
 O23, Ti3, C5
 with sigma for 1-2 distances of 0.001 and sigma for 1-3 distances of 0.002
 Ti2, O44, C20
 with sigma for 1-2 distances of 0.001 and sigma for 1-3 distances of 0.002
4.a Riding coordinates:
 C6(H6A,H6B,H6C)
4.b Rotating group:
 O15(H15A,H15B), O22(H22A,H22B)
4.c Aromatic/amide H refined with riding coordinates:
 C1(H1), C11(H11), C12(H12), C15(H15), C16(H16), C17(H17), C22(H22), C26(H26),
 C27(H27), C30(H30), C31(H31), C32(H32), C33(H33), C38(H38), C39(H39), C40(H40),
  C43(H43), C46(H46)
4.d Idealised Me refined as rotating group:
 C4(H4A,H4B,H4C), C5(H5A,H5B,H5C), C20(H20A,H20B,H20C)
;
_olex2_submission_special_instructions 'No special instructions were received'
_oxdiff_exptl_absorpt_empirical_details
;
Empirical correction (ABSPACK) includes:
- Absorption correction using spherical harmonics
- Frame scaling
;
_oxdiff_exptl_absorpt_empirical_full_max 4.259
_oxdiff_exptl_absorpt_empirical_full_min 0.284

loop_
_space_group_symop_operation_xyz
'x, y, z'
'-x+1/2, y+1/2, -z+1/2'
'-x, -y, -z'
'x-1/2, -y-1/2, z-1/2'

loop_
_atom_site_label
_atom_site_type_symbol
_atom_site_fract_x
_atom_site_fract_y
_atom_site_fract_z
_atom_site_U_iso_or_equiv
_atom_site_adp_type
_atom_site_occupancy
_atom_site_site_symmetry_order
_atom_site_calc_flag
_atom_site_refinement_flags_posn
_atom_site_refinement_flags_adp
_atom_site_refinement_flags_occupancy
_atom_site_disorder_assembly
_atom_site_disorder_group
In1 In 0.47992(2) 0.64312(2) 0.67563(2) 0.04195(11) Uani 1 1 d . . . . .
In2 In 0.27475(2) 0.59311(2) 0.59763(2) 0.04362(11) Uani 1 1 d . . . . .
Ti1 Ti 0.37900(5) 0.41527(5) 0.53425(3) 0.0397(2) Uani 1 1 d . . . . .
Ti2 Ti 0.32675(6) 0.41027(6) 0.37866(3) 0.0440(2) Uani 1 1 d . . . . .
Ti3 Ti 0.24766(6) 0.48069(6) 0.46399(3) 0.0450(2) Uani 1 1 d . . . . .
Ti4 Ti 0.63532(5) 0.38615(5) 0.51582(3) 0.0404(2) Uani 1 1 d . . . . .
Ti5 Ti 0.55461(5) 0.45864(5) 0.60061(3) 0.0397(2) Uani 1 1 d . . . . .
Ti6 Ti 0.45809(5) 0.34226(5) 0.44918(3) 0.0380(2) Uani 1 1 d . . . . .
O1 O -0.0855(3) 0.6826(5) 0.5068(3) 0.124(3) Uani 1 1 d . . . . .
O2 O 0.5442(2) 0.3631(2) 0.63477(12) 0.0478(9) Uani 1 1 d . . . . .
O3 O 0.5106(2) 0.51333(19) 0.65190(11) 0.0439(8) Uani 1 1 d . . . . .
O4 O 0.7218(2) 0.2772(2) 0.41321(13) 0.0508(9) Uani 1 1 d . . . . .
O5 O 0.1627(2) 0.5999(2) 0.56036(14) 0.0543(10) Uani 1 1 d . . . . .
O6 O 0.6718(4) -0.0681(3) 0.4672(2) 0.096(2) Uani 1 1 d . . . . .
O7 O 0.3770(2) 0.3210(2) 0.57002(12) 0.0439(8) Uani 1 1 d . . . . .
O8 O 0.3290(2) 0.46625(19) 0.58301(12) 0.0430(8) Uani 1 1 d . . . . .
O9 O 0.3598(6) 0.2007(3) 0.7535(3) 0.149(4) Uani 1 1 d . . . . .
O10 O 0.5128(3) -0.1139(2) 0.40816(16) 0.0660(12) Uani 1 1 d . . . . .
O11 O 0.3823(2) 0.6115(2) 0.63157(13) 0.0502(9) Uani 1 1 d . . . . .
O12 O 0.2063(6) 0.1382(4) 0.6858(3) 0.157(4) Uani 1 1 d . . . . .
O13 O 0.6479(2) 0.27319(19) 0.53002(12) 0.0461(9) Uani 1 1 d . . . . .
O14 O 0.5010(2) 0.30400(18) 0.39493(11) 0.0417(8) Uani 1 1 d . . . . .
O15 O 0.2384(3) 0.6351(2) 0.65514(15) 0.0607(11) Uani 1 1 d . . . . .
H15A H 0.260861 0.630452 0.683057 0.091 Uiso 1 1 d R U . . .
H15B H 0.198046 0.660391 0.655569 0.091 Uiso 1 1 d R U . . .
O16 O 0.6957(4) -0.0080(3) 0.4120(2) 0.096(2) Uani 1 1 d . . . . .
O17 O 0.2729(2) 0.3868(2) 0.49931(12) 0.0463(8) Uani 1 1 d . . . . .
O18 O 0.4645(3) 0.5332(2) 0.70863(12) 0.0561(11) Uani 1 1 d . . . . .
O19 O 0.2147(2) 0.5232(2) 0.52118(13) 0.0527(10) Uani 1 1 d . . . . .
O20 O 0.4714(2) 0.22917(19) 0.46489(11) 0.0430(8) Uani 1 1 d . . . . .
O21 O 0.1825(5) 0.2553(4) 0.7025(3) 0.134(3) Uani 1 1 d . . . . .
O22 O 0.4200(3) 0.6876(2) 0.72294(15) 0.0626(11) Uani 1 1 d . . . . .
H22A H 0.420761 0.668735 0.750282 0.094 Uiso 1 1 d R U . . .
H22B H 0.388969 0.729216 0.719692 0.094 Uiso 1 1 d R U . . .
O23 O 0.2584(2) 0.5928(2) 0.44995(13) 0.0517(9) Uani 1 1 d . U . . .
O24 O 0.1440(2) 0.4798(2) 0.44143(14) 0.0555(10) Uani 1 1 d . . . . .
O25 O 0.2573(3) 0.4806(2) 0.62785(14) 0.0554(10) Uani 1 1 d . . . . .
O26 O 0.4634(2) 0.45748(19) 0.56677(12) 0.0440(8) Uani 1 1 d . . . . .
O27 O 0.5988(2) 0.4027(2) 0.56391(12) 0.0454(8) Uani 1 1 d . . . . .
O28 O 0.2416(3) 0.2985(4) 0.13407(17) 0.0943(19) Uani 1 1 d . . . . .
O29 O 0.6862(2) 0.35003(19) 0.46249(12) 0.0445(8) Uani 1 1 d . . . . .
O30 O 0.4180(2) 0.35850(18) 0.49621(11) 0.0413(8) Uani 1 1 d . . . . .
O31 O 0.5237(3) 0.2319(2) 0.34169(12) 0.0529(10) Uani 1 1 d . . . . .
O32 O 0.6545(2) 0.49249(19) 0.50072(12) 0.0419(8) Uani 1 1 d . . . . .
O33 O 0.4211(2) 0.3402(2) 0.27200(12) 0.0541(10) Uani 1 1 d . . . . .
O34 O 0.3560(2) 0.30914(19) 0.40734(11) 0.0431(8) Uani 1 1 d . . . . .
O35 O 0.1265(3) 0.3157(4) 0.13120(16) 0.0945(19) Uani 1 1 d . . . . .
O36 O 0.42385(19) 0.43535(18) 0.41483(10) 0.0369(7) Uani 1 1 d . . . . .
O37 O 0.3466(6) 0.3222(3) 0.7685(3) 0.171(5) Uani 1 1 d . . . . .
O38 O 0.2676(2) 0.4404(2) 0.41384(13) 0.0506(9) Uani 1 1 d . . . . .
O39 O 0.2473(2) 0.3828(3) 0.33019(13) 0.0552(10) Uani 1 1 d . . . . .
O40 O 0.3871(2) 0.3652(2) 0.33250(12) 0.0508(9) Uani 1 1 d . . . . .
O41 O 0.5193(3) -0.0564(2) 0.34719(16) 0.0699(14) Uani 1 1 d . . . . .
O42 O 0.5482(2) 0.37435(18) 0.47436(11) 0.0412(8) Uani 1 1 d . . . . .
O43 O -0.1471(3) 0.6481(7) 0.4422(3) 0.156(4) Uani 1 1 d . . . . .
O44 O 0.3445(2) 0.5146(2) 0.35659(13) 0.0510(8) Uani 1 1 d . U . . .
N1 N 0.6841(4) -0.0083(3) 0.4482(2) 0.0737(17) Uani 1 1 d . . . . .
N2 N 0.2100(6) 0.2097(4) 0.6821(3) 0.121(4) Uani 1 1 d . . . . .
N3 N -0.0914(4) 0.6472(6) 0.4724(3) 0.105(3) Uani 1 1 d . . . . .
N4 N 0.1897(4) 0.3146(4) 0.15143(18) 0.0732(17) Uani 1 1 d . . . . .
N5 N 0.3735(7) 0.2707(4) 0.7495(3) 0.132(4) Uani 1 1 d . . . . .
N6 N 0.5104(3) -0.0542(3) 0.38504(18) 0.0574(13) Uani 1 1 d . . . . .
C1 C 0.3280(4) 0.2149(3) 0.6030(2) 0.0566(15) Uani 1 1 d . . . . .
H1 H 0.353146 0.178537 0.588637 0.068 Uiso 1 1 calc R U . . .
C2 C 0.1595(3) 0.5602(3) 0.52551(19) 0.0455(12) Uani 1 1 d . . . . .
C3 C 0.0879(3) 0.5175(4) 0.4505(2) 0.0511(13) Uani 1 1 d . . . . .
C4 C 0.3183(4) 0.2369(4) 0.3956(3) 0.078(2) Uani 1 1 d . . . . .
H4A H 0.335872 0.211546 0.371767 0.117 Uiso 1 1 calc R U . . .
H4B H 0.265884 0.247397 0.385608 0.117 Uiso 1 1 calc R U . . .
H4C H 0.327004 0.201883 0.421436 0.117 Uiso 1 1 calc R U . . .
C5 C 0.2122(5) 0.6431(5) 0.4215(3) 0.0841(18) Uani 1 1 d . U . . .
H5A H 0.234873 0.695375 0.422328 0.126 Uiso 1 1 calc R U . . .
H5B H 0.166038 0.647742 0.430711 0.126 Uiso 1 1 calc R U . . .
H5C H 0.202743 0.622037 0.391375 0.126 Uiso 1 1 calc R U . . .
C6 C 0.2515(4) 0.3062(3) 0.4858(2) 0.0586(15) Uani 1 1 d . . . . .
H6A H 0.294893 0.275603 0.484031 0.088 Uiso 1 1 d R U . . .
H6B H 0.217183 0.306793 0.456801 0.088 Uiso 1 1 d R U . . .
H6C H 0.228173 0.281923 0.507580 0.088 Uiso 1 1 d R U . . .
C7 C 0.0922(3) 0.5607(4) 0.4901(2) 0.0542(14) Uani 1 1 d . . . . .
C8 C 0.6611(3) 0.2089(3) 0.51012(17) 0.0440(12) Uani 1 1 d . . . . .
C9 C -0.0313(3) 0.6013(4) 0.4642(3) 0.0661(18) Uani 1 1 d . . . . .
C10 C 0.4985(3) 0.0210(3) 0.40416(19) 0.0455(12) Uani 1 1 d . . . . .
C11 C 0.2550(4) 0.3197(3) 0.6461(2) 0.0610(17) Uani 1 1 d . . . . .
H11 H 0.230736 0.355014 0.661576 0.073 Uiso 1 1 calc R U . . .
C12 C 0.2779(4) 0.3341(4) 0.22200(19) 0.0548(14) Uani 1 1 d . . . . .
H12 H 0.316000 0.322166 0.207739 0.066 Uiso 1 1 calc R U . . .
C13 C 0.6960(3) 0.2800(3) 0.44752(17) 0.0427(11) Uani 1 1 d . . . . .
C14 C 0.4788(3) 0.1640(3) 0.44381(17) 0.0418(11) Uani 1 1 d . . . . .
C15 C 0.0321(3) 0.6004(4) 0.4959(2) 0.0569(15) Uani 1 1 d . . . . .
H15 H 0.034572 0.628066 0.522839 0.068 Uiso 1 1 calc R U . . .
C16 C 0.4548(5) 0.2387(3) 0.6983(2) 0.076(2) Uani 1 1 d . . . . .
H16 H 0.448907 0.183808 0.702750 0.091 Uiso 1 1 calc R U . . .
C17 C 0.2861(5) 0.1871(4) 0.6297(2) 0.070(2) Uani 1 1 d . . . . .
H17 H 0.281828 0.131755 0.633351 0.084 Uiso 1 1 calc R U . . .
C18 C 0.2955(4) 0.3497(3) 0.6178(2) 0.0508(14) Uani 1 1 d . . . . .
C19 C 0.4213(6) 0.2960(4) 0.7219(2) 0.084(3) Uani 1 1 d . . . . .
C20 C 0.2921(5) 0.5661(5) 0.3335(3) 0.0899(18) Uani 1 1 d . U . . .
H20A H 0.295372 0.568438 0.302542 0.135 Uiso 1 1 calc R U . . .
H20B H 0.300447 0.618937 0.346671 0.135 Uiso 1 1 calc R U . . .
H20C H 0.243574 0.547506 0.335014 0.135 Uiso 1 1 calc R U . . .
C21 C 0.2940(3) 0.3525(3) 0.26695(19) 0.0502(13) Uani 1 1 d . . . . .
C22 C 0.1644(4) 0.3681(4) 0.2623(2) 0.0663(18) Uani 1 1 d . . . . .
H22 H 0.125607 0.380104 0.275959 0.080 Uiso 1 1 calc R U . . .
C23 C 0.5084(3) 0.2360(3) 0.37891(17) 0.0432(12) Uani 1 1 d . . . . .
C24 C 0.4990(3) 0.1626(3) 0.40292(18) 0.0420(11) Uani 1 1 d . . . . .
C25 C 0.4855(3) 0.4847(3) 0.68271(17) 0.0464(13) Uani 1 1 d . . . . .
C26 C 0.4936(4) 0.2629(3) 0.67052(19) 0.0569(16) Uani 1 1 d . . . . .
H26 H 0.514473 0.224615 0.654835 0.068 Uiso 1 1 calc R U . . .
C27 C 0.4370(5) 0.3753(3) 0.7175(2) 0.072(2) Uani 1 1 d . . . . .
H27 H 0.420376 0.413299 0.735364 0.086 Uiso 1 1 calc R U . . .
C28 C 0.2366(4) 0.3673(3) 0.28740(18) 0.0523(14) Uani 1 1 d . . . . .
C29 C 0.6814(3) 0.2081(3) 0.46972(18) 0.0450(12) Uani 1 1 d . . . . .
C30 C 0.4641(3) 0.0923(3) 0.46223(18) 0.0453(12) Uani 1 1 d . . . . .
H30 H 0.446238 0.092453 0.488390 0.054 Uiso 1 1 calc R U . . .
C31 C 0.0211(3) 0.5181(4) 0.4190(2) 0.0607(16) Uani 1 1 d . . . . .
H31 H 0.016537 0.488691 0.392467 0.073 Uiso 1 1 calc R U . . .
C32 C 0.6538(3) 0.1352(3) 0.5308(2) 0.0496(13) Uani 1 1 d . . . . .
H32 H 0.641523 0.134521 0.558738 0.060 Uiso 1 1 calc R U . . .
C33 C -0.0374(4) 0.5598(5) 0.4255(3) 0.0688(18) Uani 1 1 d . . . . .
H33 H -0.081904 0.560244 0.403444 0.083 Uiso 1 1 calc R U . . .
C34 C 0.5052(4) 0.3436(3) 0.66337(17) 0.0483(14) Uani 1 1 d . . . . .
C35 C 0.2077(4) 0.3334(4) 0.1989(2) 0.0616(16) Uani 1 1 d . . . . .
C36 C 0.3349(3) 0.2976(3) 0.59605(18) 0.0463(12) Uani 1 1 d . . . . .
C37 C 0.2493(5) 0.2388(4) 0.6520(3) 0.071(2) Uani 1 1 d . . . . .
C38 C 0.6640(4) 0.0662(3) 0.5113(2) 0.0518(14) Uani 1 1 d . . . . .
H38 H 0.660373 0.017402 0.525713 0.062 Uiso 1 1 calc R U . . .
C39 C 0.1497(4) 0.3515(5) 0.2177(2) 0.073(2) Uani 1 1 d . . . . .
H39 H 0.101081 0.352489 0.200214 0.087 Uiso 1 1 calc R U . . .
C40 C 0.5085(3) 0.0905(3) 0.38313(18) 0.0435(12) Uani 1 1 d . . . . .
H40 H 0.521720 0.089375 0.355473 0.052 Uiso 1 1 calc R U . . .
C41 C 0.2964(3) 0.4354(3) 0.60974(18) 0.0469(12) Uani 1 1 d . . . . .
C42 C 0.3700(3) 0.3517(3) 0.29173(17) 0.0455(12) Uani 1 1 d . . . . .
C43 C 0.6905(4) 0.1350(3) 0.4493(2) 0.0542(14) Uani 1 1 d . . . . .
H43 H 0.703834 0.133794 0.421685 0.065 Uiso 1 1 calc R U . . .
C44 C 0.4753(4) 0.3993(3) 0.68831(18) 0.0496(13) Uani 1 1 d . . . . .
C45 C 0.6800(4) 0.0673(3) 0.4698(2) 0.0549(15) Uani 1 1 d . . . . .
C46 C 0.4750(3) 0.0212(3) 0.44292(19) 0.0494(13) Uani 1 1 d . . . . .
H46 H 0.466410 -0.027277 0.456284 0.059 Uiso 1 1 calc R U . . .

loop_
_atom_site_aniso_label
_atom_site_aniso_U_11
_atom_site_aniso_U_22
_atom_site_aniso_U_33
_atom_site_aniso_U_23
_atom_site_aniso_U_13
_atom_site_aniso_U_12
In1 0.0628(2) 0.02783(16) 0.03390(18) -0.00354(12) 0.00861(15) 0.00485(14)
In2 0.0557(2) 0.03432(18) 0.0422(2) -0.00545(13) 0.01407(16) 0.01017(15)
Ti1 0.0559(5) 0.0299(4) 0.0337(4) -0.0037(3) 0.0115(4) 0.0102(4)
Ti2 0.0547(5) 0.0430(5) 0.0308(4) -0.0109(4) 0.0028(4) 0.0071(4)
Ti3 0.0518(5) 0.0434(5) 0.0376(5) -0.0114(4) 0.0061(4) 0.0102(4)
Ti4 0.0574(5) 0.0292(4) 0.0335(4) -0.0030(3) 0.0084(4) 0.0136(4)
Ti5 0.0610(6) 0.0286(4) 0.0282(4) -0.0017(3) 0.0077(4) 0.0115(4)
Ti6 0.0587(5) 0.0240(4) 0.0303(4) -0.0042(3) 0.0084(4) 0.0087(4)
O1 0.062(3) 0.190(8) 0.116(6) -0.058(5) 0.012(3) 0.039(4)
O2 0.076(3) 0.0322(17) 0.0345(19) 0.0032(14) 0.0122(18) 0.0146(17)
O3 0.068(2) 0.0299(16) 0.0332(18) -0.0007(13) 0.0112(17) 0.0126(16)
O4 0.070(3) 0.0385(19) 0.048(2) -0.0063(16) 0.0226(19) 0.0111(18)
O5 0.056(2) 0.051(2) 0.057(2) -0.0113(18) 0.0148(19) 0.0056(18)
O6 0.146(6) 0.036(2) 0.116(5) -0.015(3) 0.052(4) 0.002(3)
O7 0.062(2) 0.0309(16) 0.042(2) 0.0004(14) 0.0202(17) 0.0098(16)
O8 0.061(2) 0.0308(16) 0.0399(19) -0.0021(14) 0.0169(17) 0.0064(15)
O9 0.284(11) 0.051(3) 0.162(7) 0.020(4) 0.153(8) 0.009(5)
O10 0.109(4) 0.0239(17) 0.069(3) 0.0018(18) 0.030(3) 0.011(2)
O11 0.057(2) 0.0323(17) 0.055(2) -0.0026(16) -0.0003(18) -0.0064(16)
O12 0.267(11) 0.056(3) 0.213(9) 0.003(4) 0.189(9) -0.011(5)
O13 0.068(2) 0.0291(16) 0.042(2) 0.0007(14) 0.0148(17) 0.0143(16)
O14 0.063(2) 0.0235(15) 0.0391(19) -0.0066(13) 0.0133(16) 0.0102(15)
O15 0.082(3) 0.050(2) 0.058(3) -0.011(2) 0.033(2) 0.009(2)
O16 0.171(6) 0.045(3) 0.086(4) -0.017(3) 0.058(4) 0.012(3)
O17 0.058(2) 0.0335(17) 0.047(2) -0.0133(15) 0.0127(17) 0.0069(16)
O18 0.111(3) 0.0278(17) 0.0351(19) -0.0044(14) 0.028(2) 0.0088(19)
O19 0.058(2) 0.052(2) 0.046(2) -0.0113(17) 0.0073(18) 0.0198(18)
O20 0.068(2) 0.0283(16) 0.0364(18) -0.0034(13) 0.0194(17) 0.0064(15)
O21 0.223(9) 0.078(4) 0.155(7) -0.007(4) 0.151(7) -0.001(5)
O22 0.085(3) 0.051(2) 0.057(3) -0.0018(19) 0.026(2) 0.015(2)
O23 0.059(2) 0.0435(16) 0.046(2) -0.0077(14) -0.0009(17) 0.0152(15)
O24 0.050(2) 0.057(2) 0.057(2) -0.0179(19) 0.0096(19) 0.0054(18)
O25 0.081(3) 0.0353(19) 0.059(2) -0.0095(17) 0.036(2) 0.0091(18)
O26 0.063(2) 0.0304(16) 0.0383(19) 0.0003(14) 0.0110(17) 0.0090(16)
O27 0.064(2) 0.0349(17) 0.0391(19) -0.0021(14) 0.0146(17) 0.0136(16)
O28 0.095(4) 0.139(5) 0.048(3) -0.033(3) 0.015(3) -0.009(4)
O29 0.059(2) 0.0315(17) 0.042(2) -0.0051(14) 0.0095(17) 0.0170(15)
O30 0.058(2) 0.0272(15) 0.0373(18) -0.0038(13) 0.0094(16) 0.0112(15)
O31 0.097(3) 0.0277(17) 0.0361(19) -0.0073(14) 0.020(2) 0.0056(18)
O32 0.052(2) 0.0332(17) 0.0401(19) -0.0085(14) 0.0109(16) 0.0086(15)
O33 0.068(3) 0.059(2) 0.0336(19) -0.0096(17) 0.0090(18) 0.002(2)
O34 0.060(2) 0.0314(16) 0.0359(18) -0.0115(14) 0.0081(16) -0.0027(15)
O35 0.090(4) 0.146(5) 0.040(3) -0.018(3) 0.001(3) -0.037(4)
O36 0.054(2) 0.0283(15) 0.0249(15) -0.0035(12) 0.0011(14) 0.0045(14)
O37 0.362(14) 0.051(3) 0.176(8) 0.001(4) 0.216(10) 0.002(5)
O38 0.057(2) 0.049(2) 0.042(2) -0.0104(16) 0.0056(17) 0.0093(18)
O39 0.063(2) 0.063(2) 0.036(2) -0.0199(18) 0.0052(18) -0.001(2)
O40 0.066(2) 0.045(2) 0.0365(19) -0.0104(15) 0.0021(17) 0.0134(18)
O41 0.120(4) 0.033(2) 0.066(3) -0.0120(19) 0.040(3) 0.010(2)
O42 0.059(2) 0.0248(15) 0.0390(18) -0.0024(13) 0.0105(16) 0.0110(15)
O43 0.056(4) 0.286(12) 0.114(6) -0.058(6) -0.001(4) 0.057(5)
O44 0.060(2) 0.0481(17) 0.042(2) -0.0020(15) 0.0063(16) 0.0106(16)
N1 0.114(5) 0.031(3) 0.082(4) -0.015(3) 0.036(4) 0.011(3)
N2 0.205(10) 0.052(4) 0.150(8) -0.011(4) 0.132(8) -0.006(5)
N3 0.050(4) 0.162(8) 0.099(6) -0.014(5) 0.011(4) 0.038(4)
N4 0.094(5) 0.081(4) 0.036(3) -0.013(3) -0.001(3) -0.017(3)
N5 0.255(13) 0.053(4) 0.123(7) 0.018(4) 0.115(8) -0.005(5)
N6 0.083(4) 0.028(2) 0.065(3) -0.006(2) 0.026(3) 0.011(2)
C1 0.091(5) 0.035(3) 0.051(3) -0.004(2) 0.030(3) -0.001(3)
C2 0.051(3) 0.040(3) 0.047(3) -0.005(2) 0.013(2) 0.008(2)
C3 0.049(3) 0.055(3) 0.049(3) -0.004(3) 0.012(3) 0.002(3)
C4 0.078(5) 0.053(4) 0.095(6) -0.013(4) 0.004(4) 0.005(3)
C5 0.077(3) 0.070(3) 0.086(3) 0.019(3) -0.021(3) 0.007(3)
C6 0.066(4) 0.047(3) 0.063(4) -0.018(3) 0.016(3) 0.002(3)
C7 0.050(3) 0.052(3) 0.058(4) -0.011(3) 0.007(3) 0.004(3)
C8 0.056(3) 0.033(2) 0.038(3) 0.001(2) 0.001(2) 0.017(2)
C9 0.042(3) 0.077(5) 0.081(5) -0.007(4) 0.016(3) 0.007(3)
C10 0.062(3) 0.023(2) 0.050(3) -0.011(2) 0.012(3) 0.005(2)
C11 0.088(5) 0.039(3) 0.067(4) -0.008(3) 0.040(4) 0.005(3)
C12 0.075(4) 0.052(3) 0.034(3) -0.004(2) 0.007(3) -0.006(3)
C13 0.056(3) 0.029(2) 0.041(3) -0.0070(19) 0.005(2) 0.015(2)
C14 0.059(3) 0.027(2) 0.039(3) 0.0004(19) 0.011(2) 0.008(2)
C15 0.049(3) 0.065(4) 0.060(4) -0.007(3) 0.018(3) 0.000(3)
C16 0.152(8) 0.027(3) 0.055(4) 0.001(2) 0.039(4) 0.000(3)
C17 0.114(6) 0.037(3) 0.074(5) -0.013(3) 0.052(4) -0.006(3)
C18 0.073(4) 0.036(3) 0.049(3) -0.008(2) 0.028(3) 0.006(3)
C19 0.164(9) 0.044(3) 0.061(4) 0.007(3) 0.064(5) 0.007(4)
C20 0.081(3) 0.074(3) 0.095(4) 0.019(3) -0.019(3) 0.013(3)
C21 0.062(3) 0.047(3) 0.041(3) -0.014(2) 0.009(3) 0.005(3)
C22 0.071(4) 0.077(4) 0.045(3) -0.023(3) 0.003(3) -0.001(3)
C23 0.068(3) 0.025(2) 0.039(3) -0.0051(19) 0.016(2) 0.008(2)
C24 0.055(3) 0.031(2) 0.042(3) -0.002(2) 0.013(2) 0.010(2)
C25 0.071(4) 0.035(3) 0.034(3) -0.006(2) 0.014(2) 0.008(2)
C26 0.097(5) 0.030(3) 0.040(3) 0.003(2) 0.008(3) 0.012(3)
C27 0.139(7) 0.034(3) 0.053(4) 0.003(3) 0.046(4) 0.011(4)
C28 0.071(4) 0.045(3) 0.034(3) -0.012(2) -0.001(3) -0.002(3)
C29 0.052(3) 0.038(3) 0.042(3) -0.005(2) 0.004(2) 0.017(2)
C30 0.062(3) 0.033(2) 0.041(3) -0.003(2) 0.013(2) 0.005(2)
C31 0.050(3) 0.074(4) 0.058(4) -0.004(3) 0.012(3) -0.001(3)
C32 0.063(3) 0.038(3) 0.046(3) 0.010(2) 0.010(3) 0.018(2)
C33 0.049(3) 0.088(5) 0.067(4) -0.005(4) 0.009(3) -0.008(3)
C34 0.083(4) 0.030(2) 0.029(2) 0.0005(19) 0.007(3) 0.016(2)
C35 0.075(4) 0.060(4) 0.042(3) -0.007(3) -0.001(3) -0.008(3)
C36 0.066(3) 0.034(2) 0.042(3) -0.004(2) 0.019(3) 0.009(2)
C37 0.115(6) 0.042(3) 0.071(4) -0.002(3) 0.049(4) -0.008(4)
C38 0.069(4) 0.034(3) 0.052(3) 0.002(2) 0.013(3) 0.013(3)
C39 0.070(4) 0.089(5) 0.047(4) -0.018(3) -0.010(3) 0.002(4)
C40 0.063(3) 0.028(2) 0.041(3) -0.0066(19) 0.015(2) 0.007(2)
C41 0.063(3) 0.039(3) 0.039(3) -0.011(2) 0.012(2) 0.010(2)
C42 0.064(3) 0.037(3) 0.031(2) -0.011(2) 0.003(2) 0.004(2)
C43 0.074(4) 0.037(3) 0.054(3) -0.006(2) 0.018(3) 0.010(3)
C44 0.082(4) 0.032(2) 0.035(3) -0.001(2) 0.015(3) 0.006(3)
C45 0.078(4) 0.021(2) 0.069(4) -0.008(2) 0.022(3) 0.015(2)
C46 0.072(4) 0.027(2) 0.048(3) 0.006(2) 0.011(3) 0.005(2)

loop_
_atom_type_symbol
_atom_type_description
_atom_type_scat_dispersion_real
_atom_type_scat_dispersion_imag
_atom_type_scat_source
C C 0.0150 0.0070 'International Tables Vol C Tables 4.2.6.8 and 6.1.1.4'
H H 0.0000 0.0000 'International Tables Vol C Tables 4.2.6.8 and 6.1.1.4'
In In 0.1340 3.9100 'International Tables Vol C Tables 4.2.6.8 and 6.1.1.4'
N N 0.0250 0.0140 'International Tables Vol C Tables 4.2.6.8 and 6.1.1.4'
O O 0.0410 0.0250 'International Tables Vol C Tables 4.2.6.8 and 6.1.1.4'
Ti Ti 0.3610 1.4660 'International Tables Vol C Tables 4.2.6.8 and 6.1.1.4'

loop_
_geom_angle_atom_site_label_1
_geom_angle_atom_site_label_2
_geom_angle_atom_site_label_3
_geom_angle
_geom_angle_site_symmetry_1
_geom_angle_site_symmetry_3
_geom_angle_publ_flag
O3 In1 O14 87.90(11) . 3_666 ?
O3 In1 O40 67.40(13) . 3_666 ?
O11 In1 O3 78.74(14) . . ?
O11 In1 O14 78.47(14) . 3_666 ?
O11 In1 O18 84.00(16) . . ?
O11 In1 O22 90.87(18) . . ?
O11 In1 O31 96.61(15) . 3_666 ?
O11 In1 O33 170.78(15) . 3_666 ?
O11 In1 O40 130.38(14) . 3_666 ?
O14 In1 O40 65.55(12) 3_666 3_666 ?
O18 In1 O3 55.82(12) . . ?
O18 In1 O14 142.28(11) . 3_666 ?
O18 In1 O22 80.23(15) . . ?
O18 In1 O31 161.07(14) . 3_666 ?
O18 In1 O33 86.84(17) . 3_666 ?
O18 In1 O40 103.89(15) . 3_666 ?
O22 In1 O3 135.45(15) . . ?
O22 In1 O14 132.64(14) . 3_666 ?
O22 In1 O33 86.55(17) . 3_666 ?
O22 In1 O40 138.64(15) . 3_666 ?
O31 In1 O3 142.94(13) 3_666 . ?
O31 In1 O14 55.39(11) 3_666 3_666 ?
O31 In1 O22 80.84(15) 3_666 . ?
O31 In1 O33 91.71(16) 3_666 3_666 ?
O31 In1 O40 90.17(15) 3_666 3_666 ?
O33 In1 O3 96.94(14) 3_666 . ?
O33 In1 O14 109.70(14) 3_666 3_666 ?
O33 In1 O40 53.24(13) 3_666 3_666 ?
O4 In2 O8 143.45(13) 3_666 . ?
O4 In2 O29 56.88(12) 3_666 3_666 ?
O4 In2 C13 27.96(14) 3_666 3_666 ?
O5 In2 O4 85.76(16) . 3_666 ?
O5 In2 O8 110.05(14) . . ?
O5 In2 O15 88.10(17) . . ?
O5 In2 O25 92.89(17) . . ?
O5 In2 O29 90.02(15) . 3_666 ?
O5 In2 C13 88.37(16) . 3_666 ?
O8 In2 C13 117.02(13) . 3_666 ?
O11 In2 O4 82.49(15) . 3_666 ?
O11 In2 O5 168.24(14) . . ?
O11 In2 O8 80.01(14) . . ?
O11 In2 O15 89.53(18) . . ?
O11 In2 O25 98.02(16) . . ?
O11 In2 O29 83.88(15) . 3_666 ?
O11 In2 C13 81.42(16) . 3_666 ?
O15 In2 O4 80.12(15) . 3_666 ?
O15 In2 O8 131.24(14) . . ?
O15 In2 O25 79.82(15) . . ?
O15 In2 O29 136.97(14) . 3_666 ?
O15 In2 C13 108.04(15) . 3_666 ?
O25 In2 O4 159.93(13) . 3_666 ?
O25 In2 O8 55.26(12) . . ?
O25 In2 O29 143.19(12) . 3_666 ?
O25 In2 C13 172.09(14) . 3_666 ?
O29 In2 O8 89.40(11) 3_666 . ?
O29 In2 C13 28.93(13) 3_666 3_666 ?
O7 Ti1 O8 81.70(14) . . ?
O7 Ti1 O17 87.91(16) . . ?
O17 Ti1 O8 86.24(14) . . ?
O26 Ti1 O7 97.80(16) . . ?
O26 Ti1 O8 85.51(15) . . ?
O26 Ti1 O17 169.19(15) . . ?
O26 Ti1 O32 97.14(16) . 3_666 ?
O30 Ti1 O7 90.19(15) . . ?
O30 Ti1 O8 171.62(15) . . ?
O30 Ti1 O17 91.37(16) . . ?
O30 Ti1 O26 97.75(17) . . ?
O30 Ti1 O32 101.07(15) . 3_666 ?
O32 Ti1 O7 159.87(17) 3_666 . ?
O32 Ti1 O8 86.11(14) 3_666 . ?
O32 Ti1 O17 75.31(15) 3_666 . ?
O34 Ti2 O36 78.53(15) . . ?
O34 Ti2 O40 81.80(15) . . ?
O34 Ti2 O44 154.42(17) . . ?
O36 Ti2 O40 83.78(15) . . ?
O38 Ti2 O34 96.85(17) . . ?
O38 Ti2 O36 102.58(16) . . ?
O38 Ti2 O39 93.71(18) . . ?
O38 Ti2 O40 173.15(18) . . ?
O38 Ti2 O44 97.97(18) . . ?
O39 Ti2 O34 103.40(17) . . ?
O39 Ti2 O36 163.30(16) . . ?
O39 Ti2 O40 80.13(16) . . ?
O39 Ti2 O44 96.32(18) . . ?
O44 Ti2 O36 77.97(15) . . ?
O44 Ti2 O40 85.77(16) . . ?
O17 Ti3 O19 83.40(15) . . ?
O17 Ti3 O23 153.76(17) . . ?
O17 Ti3 O32 78.36(16) . 3_666 ?
O23 Ti3 O19 85.71(17) . . ?
O24 Ti3 O17 107.25(19) . . ?
O24 Ti3 O19 80.60(16) . . ?
O24 Ti3 O23 94.36(18) . . ?
O24 Ti3 O32 161.74(15) . 3_666 ?
O32 Ti3 O19 82.87(15) 3_666 . ?
O32 Ti3 O23 76.64(16) 3_666 . ?
O38 Ti3 O17 96.07(16) . . ?
O38 Ti3 O19 174.79(18) . . ?
O38 Ti3 O23 96.83(18) . . ?
O38 Ti3 O24 94.64(18) . . ?
O38 Ti3 O32 102.12(17) . 3_666 ?
O13 Ti4 Ti3 128.09(13) . 3_666 ?
O13 Ti4 O23 90.02(16) . 3_666 ?
O13 Ti4 O29 81.21(14) . . ?
O23 Ti4 Ti3 38.39(11) 3_666 3_666 ?
O23 Ti4 O29 83.91(15) 3_666 . ?
O27 Ti4 Ti3 96.32(13) . 3_666 ?
O27 Ti4 O13 90.81(16) . . ?
O27 Ti4 O23 93.33(18) . 3_666 ?
O27 Ti4 O29 171.54(15) . . ?
O27 Ti4 O32 100.80(15) . . ?
O27 Ti4 O42 98.38(17) . . ?
O29 Ti4 Ti3 86.51(11) . 3_666 ?
O32 Ti4 Ti3 37.22(11) . 3_666 ?
O32 Ti4 O13 161.77(17) . . ?
O32 Ti4 O23 75.44(16) . 3_666 ?
O32 Ti4 O29 86.28(14) . . ?
O42 Ti4 Ti3 133.77(11) . 3_666 ?
O42 Ti4 O13 95.30(16) . . ?
O42 Ti4 O23 167.05(18) . 3_666 ?
O42 Ti4 O29 85.24(15) . . ?
O42 Ti4 O32 96.83(15) . . ?
O2 Ti5 Ti2 129.19(13) . 3_666 ?
O2 Ti5 O3 81.39(14) . . ?
O2 Ti5 O44 91.44(17) . 3_666 ?
O3 Ti5 Ti2 85.64(11) . 3_666 ?
O26 Ti5 Ti2 132.36(11) . 3_666 ?
O26 Ti5 O2 96.00(17) . . ?
O26 Ti5 O3 87.51(16) . . ?
O26 Ti5 O27 98.21(17) . . ?
O26 Ti5 O36 95.34(15) . 3_666 ?
O26 Ti5 O44 167.42(16) . 3_666 ?
O27 Ti5 Ti2 95.04(13) . 3_666 ?
O27 Ti5 O2 91.67(16) . . ?
O27 Ti5 O3 171.46(15) . . ?
O27 Ti5 O36 99.98(16) . 3_666 ?
O27 Ti5 O44 91.68(17) . 3_666 ?
O36 Ti5 Ti2 37.16(10) 3_666 3_666 ?
O36 Ti5 O2 162.40(15) 3_666 . ?
O36 Ti5 O3 85.70(14) 3_666 . ?
O36 Ti5 O44 75.19(15) 3_666 3_666 ?
O44 Ti5 Ti2 38.17(11) 3_666 3_666 ?
O44 Ti5 O3 83.58(15) 3_666 . ?
O20 Ti6 O14 81.47(13) . . ?
O20 Ti6 O34 86.59(15) . . ?
O30 Ti6 O14 170.93(14) . . ?
O30 Ti6 O20 90.02(14) . . ?
O30 Ti6 O34 92.57(16) . . ?
O30 Ti6 O36 100.01(14) . . ?
O34 Ti6 O14 83.85(14) . . ?
O36 Ti6 O14 87.13(13) . . ?
O36 Ti6 O20 159.22(15) . . ?
O36 Ti6 O34 74.90(14) . . ?
O42 Ti6 O14 86.61(15) . . ?
O42 Ti6 O20 97.67(16) . . ?
O42 Ti6 O30 97.69(17) . . ?
O42 Ti6 O34 168.87(16) . . ?
O42 Ti6 O36 98.95(15) . . ?
C34 O2 Ti5 135.1(3) . . ?
Ti5 O3 In1 140.17(17) . . ?
C25 O3 In1 87.6(3) . . ?
C25 O3 Ti5 132.1(3) . . ?
C13 O4 In2 97.0(3) . 3_666 ?
C2 O5 In2 106.0(3) . . ?
C36 O7 Ti1 133.6(3) . . ?
Ti1 O8 In2 138.62(16) . . ?
C41 O8 In2 87.3(3) . . ?
C41 O8 Ti1 131.6(3) . . ?
In2 O11 In1 167.3(2) . . ?
C8 O13 Ti4 137.0(3) . . ?
Ti6 O14 In1 138.77(15) . 3_666 ?
C23 O14 In1 85.8(3) . 3_666 ?
C23 O14 Ti6 132.8(3) . . ?
In2 O15 H15A 127.7 . . ?
In2 O15 H15B 127.8 . . ?
H15A O15 H15B 104.4 . . ?
Ti3 O17 Ti1 100.58(17) . . ?
C6 O17 Ti1 122.1(3) . . ?
C6 O17 Ti3 126.4(4) . . ?
C25 O18 In1 99.0(3) . . ?
C2 O19 Ti3 132.1(4) . . ?
C14 O20 Ti6 135.7(3) . . ?
In1 O22 H22A 127.8 . . ?
In1 O22 H22B 127.9 . . ?
H22A O22 H22B 104.2 . . ?
Ti3 O23 Ti4 100.93(17) . 3_666 ?
C5 O23 Ti3 130.8(4) . . ?
C5 O23 Ti4 127.9(4) . 3_666 ?
C3 O24 Ti3 135.8(4) . . ?
C41 O25 In2 99.9(4) . . ?
Ti5 O26 Ti1 157.5(2) . . ?
Ti4 O27 Ti5 156.1(2) . . ?
Ti4 O29 In2 139.21(15) . 3_666 ?
C13 O29 In2 89.5(3) . 3_666 ?
C13 O29 Ti4 130.5(4) . . ?
Ti1 O30 Ti6 156.4(2) . . ?
C23 O31 In1 100.0(3) . 3_666 ?
Ti1 O32 Ti3 105.63(17) 3_666 3_666 ?
Ti4 O32 Ti1 147.7(2) . 3_666 ?
Ti4 O32 Ti3 106.66(17) . 3_666 ?
C42 O33 In1 103.4(3) . 3_666 ?
Ti2 O34 Ti6 99.60(15) . . ?
C4 O34 Ti2 124.6(4) . . ?
C4 O34 Ti6 135.3(4) . . ?
Ti5 O36 Ti2 106.40(16) 3_666 . ?
Ti5 O36 Ti6 146.8(2) 3_666 . ?
Ti6 O36 Ti2 106.72(16) . . ?
Ti2 O38 Ti3 154.7(3) . . ?
C28 O39 Ti2 138.1(4) . . ?
Ti2 O40 In1 139.11(17) . 3_666 ?
C42 O40 In1 85.2(3) . 3_666 ?
C42 O40 Ti2 133.1(4) . . ?
Ti6 O42 Ti4 160.3(2) . . ?
Ti2 O44 Ti5 100.17(17) . 3_666 ?
C20 O44 Ti2 126.3(5) . . ?
C20 O44 Ti5 128.5(5) . 3_666 ?
O6 N1 C45 117.8(6) . . ?
O16 N1 O6 123.8(5) . . ?
O16 N1 C45 118.3(6) . . ?
O12 N2 C37 117.5(6) . . ?
O21 N2 O12 123.3(7) . . ?
O21 N2 C37 119.2(7) . . ?
O1 N3 O43 123.5(7) . . ?
O1 N3 C9 120.7(7) . . ?
O43 N3 C9 115.8(8) . . ?
O28 N4 C35 117.4(6) . . ?
O35 N4 O28 123.6(6) . . ?
O35 N4 C35 119.0(7) . . ?
O9 N5 O37 121.1(8) . . ?
O9 N5 C19 121.5(8) . . ?
O37 N5 C19 117.4(7) . . ?
O10 N6 C10 118.0(5) . . ?
O41 N6 O10 122.6(4) . . ?
O41 N6 C10 119.4(5) . . ?
C17 C1 H1 119.4 . . ?
C17 C1 C36 121.3(5) . . ?
C36 C1 H1 119.4 . . ?
O5 C2 C7 119.9(5) . . ?
O19 C2 O5 119.0(5) . . ?
O19 C2 C7 121.0(5) . . ?
O24 C3 C7 123.2(5) . . ?
O24 C3 C31 119.2(5) . . ?
C31 C3 C7 117.5(5) . . ?
O34 C4 H4A 109.5 . . ?
O34 C4 H4B 109.5 . . ?
O34 C4 H4C 109.5 . . ?
H4A C4 H4B 109.5 . . ?
H4A C4 H4C 109.5 . . ?
H4B C4 H4C 109.5 . . ?
O23 C5 H5A 109.5 . . ?
O23 C5 H5B 109.5 . . ?
O23 C5 H5C 109.5 . . ?
H5A C5 H5B 109.5 . . ?
H5A C5 H5C 109.5 . . ?
H5B C5 H5C 109.5 . . ?
O17 C6 H6A 109.5 . . ?
O17 C6 H6B 109.5 . . ?
O17 C6 H6C 109.4 . . ?
H6A C6 H6B 109.4 . . ?
H6A C6 H6C 109.5 . . ?
H6B C6 H6C 109.4 . . ?
C3 C7 C2 120.8(5) . . ?
C15 C7 C2 119.9(5) . . ?
C15 C7 C3 119.2(6) . . ?
O13 C8 C29 123.9(5) . . ?
O13 C8 C32 117.8(5) . . ?
C29 C8 C32 118.2(5) . . ?
C15 C9 N3 118.0(7) . . ?
C15 C9 C33 120.6(6) . . ?
C33 C9 N3 121.4(7) . . ?
C40 C10 N6 120.3(5) . . ?
C46 C10 N6 118.3(5) . . ?
C46 C10 C40 121.3(4) . . ?
C18 C11 H11 119.5 . . ?
C37 C11 H11 119.5 . . ?
C37 C11 C18 121.0(5) . . ?
C21 C12 H12 120.3 . . ?
C35 C12 H12 120.3 . . ?
C35 C12 C21 119.4(6) . . ?
O4 C13 In2 55.1(3) . 3_666 ?
O4 C13 O29 116.6(5) . . ?
O4 C13 C29 121.2(4) . . ?
O29 C13 In2 61.5(3) . 3_666 ?
O29 C13 C29 122.2(5) . . ?
C29 C13 In2 176.3(4) . 3_666 ?
O20 C14 C24 123.3(4) . . ?
O20 C14 C30 118.2(5) . . ?
C30 C14 C24 118.5(4) . . ?
C7 C15 H15 119.2 . . ?
C9 C15 C7 121.6(6) . . ?
C9 C15 H15 119.2 . . ?
C19 C16 H16 120.1 . . ?
C26 C16 H16 120.1 . . ?
C26 C16 C19 119.9(6) . . ?
C1 C17 H17 119.5 . . ?
C1 C17 C37 121.0(6) . . ?
C37 C17 H17 119.5 . . ?
C11 C18 C36 120.0(5) . . ?
C11 C18 C41 119.9(5) . . ?
C36 C18 C41 120.1(5) . . ?
C16 C19 N5 120.6(6) . . ?
C27 C19 N5 121.3(6) . . ?
C27 C19 C16 118.1(7) . . ?
O44 C20 H20A 109.5 . . ?
O44 C20 H20B 109.5 . . ?
O44 C20 H20C 109.5 . . ?
H20A C20 H20B 109.5 . . ?
H20A C20 H20C 109.5 . . ?
H20B C20 H20C 109.5 . . ?
C12 C21 C28 119.0(6) . . ?
C12 C21 C42 118.9(5) . . ?
C28 C21 C42 122.0(5) . . ?
C28 C22 H22 120.0 . . ?
C39 C22 H22 120.0 . . ?
C39 C22 C28 119.9(7) . . ?
O14 C23 In1 66.1(3) . 3_666 ?
O14 C23 C24 121.5(4) . . ?
O31 C23 In1 52.7(2) . 3_666 ?
O31 C23 O14 118.6(5) . . ?
O31 C23 C24 119.8(4) . . ?
C24 C23 In1 171.6(4) . 3_666 ?
C14 C24 C23 122.0(4) . . ?
C40 C24 C14 120.1(5) . . ?
C40 C24 C23 117.8(5) . . ?
O3 C25 In1 64.5(3) . . ?
O3 C25 O18 117.4(5) . . ?
O3 C25 C44 123.3(4) . . ?
O18 C25 In1 53.1(3) . . ?
O18 C25 C44 119.2(5) . . ?
C44 C25 In1 169.5(4) . . ?
C16 C26 H26 118.9 . . ?
C16 C26 C34 122.2(6) . . ?
C34 C26 H26 118.9 . . ?
C19 C27 H27 119.4 . . ?
C44 C27 C19 121.2(6) . . ?
C44 C27 H27 119.4 . . ?
O39 C28 C21 122.7(5) . . ?
O39 C28 C22 117.2(6) . . ?
C21 C28 C22 120.1(5) . . ?
C8 C29 C13 122.7(4) . . ?
C8 C29 C43 119.9(5) . . ?
C43 C29 C13 117.4(5) . . ?
C14 C30 H30 119.5 . . ?
C46 C30 C14 120.9(5) . . ?
C46 C30 H30 119.5 . . ?
C3 C31 H31 119.1 . . ?
C33 C31 C3 121.7(6) . . ?
C33 C31 H31 119.1 . . ?
C8 C32 H32 119.5 . . ?
C38 C32 C8 121.0(6) . . ?
C38 C32 H32 119.5 . . ?
C9 C33 H33 120.4 . . ?
C31 C33 C9 119.2(7) . . ?
C31 C33 H33 120.4 . . ?
O2 C34 C26 118.6(5) . . ?
O2 C34 C44 123.9(5) . . ?
C26 C34 C44 117.5(6) . . ?
C12 C35 N4 120.1(7) . . ?
C12 C35 C39 123.0(6) . . ?
C39 C35 N4 116.8(6) . . ?
O7 C36 C1 118.5(4) . . ?
O7 C36 C18 124.2(5) . . ?
C18 C36 C1 117.4(5) . . ?
C11 C37 N2 120.1(6) . . ?
C11 C37 C17 119.3(6) . . ?
C17 C37 N2 120.6(6) . . ?
C32 C38 H38 120.3 . . ?
C32 C38 C45 119.3(5) . . ?
C45 C38 H38 120.3 . . ?
C22 C39 C35 118.4(7) . . ?
C22 C39 H39 120.8 . . ?
C35 C39 H39 120.8 . . ?
C10 C40 C24 119.3(5) . . ?
C10 C40 H40 120.3 . . ?
C24 C40 H40 120.3 . . ?
O8 C41 O25 117.6(5) . . ?
O8 C41 C18 123.3(4) . . ?
O25 C41 C18 118.8(5) . . ?
O33 C42 C21 120.5(5) . . ?
O40 C42 O33 118.2(5) . . ?
O40 C42 C21 121.3(5) . . ?
C29 C43 H43 120.6 . . ?
C45 C43 C29 118.9(6) . . ?
C45 C43 H43 120.6 . . ?
C27 C44 C25 118.8(5) . . ?
C27 C44 C34 120.8(5) . . ?
C34 C44 C25 120.5(5) . . ?
C38 C45 N1 117.7(5) . . ?
C43 C45 N1 119.9(6) . . ?
C43 C45 C38 122.5(5) . . ?
C10 C46 C30 119.5(5) . . ?
C10 C46 H46 120.2 . . ?
C30 C46 H46 120.2 . . ?

loop_
_geom_bond_atom_site_label_1
_geom_bond_atom_site_label_2
_geom_bond_distance
_geom_bond_site_symmetry_2
_geom_bond_publ_flag
In1 O3 2.430(3) . ?
In1 O11 2.090(4) . ?
In1 O14 2.473(4) 3_666 ?
In1 O18 2.177(4) . ?
In1 O22 2.187(4) . ?
In1 O31 2.180(4) 3_666 ?
In1 O33 2.189(4) 3_666 ?
In1 O40 2.582(4) 3_666 ?
In2 O4 2.225(4) 3_666 ?
In2 O5 2.161(4) . ?
In2 O8 2.466(3) . ?
In2 O11 2.079(4) . ?
In2 O15 2.179(4) . ?
In2 O25 2.182(4) . ?
In2 O29 2.368(4) 3_666 ?
In2 C13 2.693(5) 3_666 ?
Ti1 O7 1.951(4) . ?
Ti1 O8 2.146(3) . ?
Ti1 O17 2.097(4) . ?
Ti1 O26 1.820(4) . ?
Ti1 O30 1.809(3) . ?
Ti1 O32 1.923(4) 3_666 ?
Ti2 O34 1.949(4) . ?
Ti2 O36 1.958(4) . ?
Ti2 O38 1.809(4) . ?
Ti2 O39 1.917(4) . ?
Ti2 O40 2.169(4) . ?
Ti2 O44 1.952(4) . ?
Ti3 O17 1.928(4) . ?
Ti3 O19 2.141(4) . ?
Ti3 O23 1.969(4) . ?
Ti3 O24 1.915(4) . ?
Ti3 O32 1.965(4) 3_666 ?
Ti3 O38 1.820(4) . ?
Ti4 O13 1.964(3) . ?
Ti4 O23 2.067(4) 3_666 ?
Ti4 O27 1.809(4) . ?
Ti4 O29 2.189(4) . ?
Ti4 O32 1.916(4) . ?
Ti4 O42 1.845(4) . ?
Ti5 O2 1.970(4) . ?
Ti5 O3 2.170(3) . ?
Ti5 O26 1.793(4) . ?
Ti5 O27 1.827(3) . ?
Ti5 O36 1.925(3) 3_666 ?
Ti5 O44 2.100(4) 3_666 ?
Ti6 O14 2.135(3) . ?
Ti6 O20 1.977(3) . ?
Ti6 O30 1.817(4) . ?
Ti6 O34 2.130(4) . ?
Ti6 O36 1.928(3) . ?
Ti6 O42 1.781(4) . ?
O1 N3 1.209(10) . ?
O2 C34 1.322(7) . ?
O3 C25 1.260(6) . ?
O4 C13 1.272(6) . ?
O5 C2 1.264(6) . ?
O6 N1 1.224(8) . ?
O7 C36 1.320(6) . ?
O8 C41 1.257(7) . ?
O9 N5 1.225(9) . ?
O10 N6 1.234(6) . ?
O12 N2 1.218(8) . ?
O13 C8 1.304(6) . ?
O14 C23 1.274(5) . ?
O15 H15A 0.8758 . ?
O15 H15B 0.8755 . ?
O16 N1 1.194(8) . ?
O17 C6 1.456(7) . ?
O18 C25 1.277(6) . ?
O19 C2 1.248(6) . ?
O20 C14 1.308(6) . ?
O21 N2 1.194(8) . ?
O22 H22A 0.9057 . ?
O22 H22B 0.9060 . ?
O23 C5 1.381(8) . ?
O24 C3 1.322(7) . ?
O25 C41 1.281(6) . ?
O28 N4 1.253(8) . ?
O29 C13 1.303(5) . ?
O31 C23 1.258(6) . ?
O33 C42 1.272(7) . ?
O34 C4 1.419(8) . ?
O35 N4 1.211(8) . ?
O37 N5 1.228(10) . ?
O39 C28 1.324(6) . ?
O40 C42 1.254(6) . ?
O41 N6 1.228(6) . ?
O43 N3 1.233(10) . ?
O44 C20 1.385(8) . ?
N1 C45 1.455(7) . ?
N2 C37 1.412(9) . ?
N3 C9 1.444(9) . ?
N4 C35 1.470(8) . ?
N5 C19 1.448(11) . ?
N6 C10 1.444(6) . ?
C1 H1 0.9500 . ?
C1 C17 1.356(9) . ?
C1 C36 1.427(7) . ?
C2 C7 1.472(8) . ?
C3 C7 1.418(8) . ?
C3 C31 1.402(9) . ?
C4 H4A 0.9800 . ?
C4 H4B 0.9800 . ?
C4 H4C 0.9800 . ?
C5 H5A 0.9800 . ?
C5 H5B 0.9800 . ?
C5 H5C 0.9800 . ?
C6 H6A 0.9802 . ?
C6 H6B 0.9801 . ?
C6 H6C 0.9798 . ?
C7 C15 1.367(8) . ?
C8 C29 1.397(8) . ?
C8 C32 1.426(7) . ?
C9 C15 1.361(10) . ?
C9 C33 1.375(10) . ?
C10 C40 1.381(7) . ?
C10 C46 1.378(8) . ?
C11 H11 0.9500 . ?
C11 C18 1.388(8) . ?
C11 C37 1.389(8) . ?
C12 H12 0.9500 . ?
C12 C21 1.394(8) . ?
C12 C35 1.350(10) . ?
C13 C29 1.456(8) . ?
C14 C24 1.409(7) . ?
C14 C30 1.397(7) . ?
C15 H15 0.9500 . ?
C16 H16 0.9500 . ?
C16 C19 1.447(9) . ?
C16 C26 1.321(10) . ?
C17 H17 0.9500 . ?
C17 C37 1.397(9) . ?
C18 C36 1.423(7) . ?
C18 C41 1.472(7) . ?
C19 C27 1.388(9) . ?
C20 H20A 0.9800 . ?
C20 H20B 0.9800 . ?
C20 H20C 0.9800 . ?
C21 C28 1.400(9) . ?
C21 C42 1.460(8) . ?
C22 H22 0.9500 . ?
C22 C28 1.403(9) . ?
C22 C39 1.377(9) . ?
C23 C24 1.483(7) . ?
C24 C40 1.397(6) . ?
C25 C44 1.474(7) . ?
C26 H26 0.9500 . ?
C26 C34 1.410(7) . ?
C27 H27 0.9500 . ?
C27 C44 1.348(9) . ?
C29 C43 1.419(7) . ?
C30 H30 0.9500 . ?
C30 C46 1.383(7) . ?
C31 H31 0.9500 . ?
C31 C33 1.365(10) . ?
C32 H32 0.9500 . ?
C32 C38 1.351(8) . ?
C33 H33 0.9500 . ?
C34 C44 1.418(7) . ?
C35 C39 1.390(11) . ?
C38 H38 0.9500 . ?
C38 C45 1.391(9) . ?
C39 H39 0.9500 . ?
C40 H40 0.9500 . ?
C43 H43 0.9500 . ?
C43 C45 1.349(8) . ?
C46 H46 0.9500 . ?

loop_
_geom_torsion_atom_site_label_1
_geom_torsion_atom_site_label_2
_geom_torsion_atom_site_label_3
_geom_torsion_atom_site_label_4
_geom_torsion
_geom_torsion_site_symmetry_1
_geom_torsion_site_symmetry_2
_geom_torsion_site_symmetry_3
_geom_torsion_site_symmetry_4
_geom_torsion_publ_flag
In1 O3 C25 O18 -4.1(5) . . . . ?
In1 O3 C25 C44 172.0(6) . . . . ?
In1 O14 C23 O31 3.5(5) 3_666 . . . ?
In1 O14 C23 C24 -176.0(5) 3_666 . . . ?
In1 O18 C25 O3 4.6(6) . . . . ?
In1 O18 C25 C44 -171.6(5) . . . . ?
In1 O31 C23 O14 -4.0(6) 3_666 . . . ?
In1 O31 C23 C24 175.5(5) 3_666 . . . ?
In1 O33 C42 O40 -2.7(6) 3_666 . . . ?
In1 O33 C42 C21 174.8(4) 3_666 . . . ?
In1 O40 C42 O33 2.2(5) 3_666 . . . ?
In1 O40 C42 C21 -175.2(5) 3_666 . . . ?
In1 C25 C44 C27 -33(2) . . . . ?
In1 C25 C44 C34 147.1(19) . . . . ?
In2 O4 C13 O29 -2.9(5) 3_666 . . . ?
In2 O4 C13 C29 179.6(4) 3_666 . . . ?
In2 O5 C2 O19 5.0(6) . . . . ?
In2 O5 C2 C7 -172.6(5) . . . . ?
In2 O8 C41 O25 0.2(5) . . . . ?
In2 O8 C41 C18 174.2(6) . . . . ?
In2 O25 C41 O8 -0.2(6) . . . . ?
In2 O25 C41 C18 -174.5(5) . . . . ?
In2 O29 C13 O4 2.7(5) 3_666 . . . ?
In2 O29 C13 C29 -179.8(5) 3_666 . . . ?
Ti1 O7 C36 C1 154.6(4) . . . . ?
Ti1 O7 C36 C18 -25.3(9) . . . . ?
Ti1 O8 C41 O25 -164.0(4) . . . . ?
Ti1 O8 C41 C18 10.0(9) . . . . ?
Ti2 Ti5 O26 Ti1 160.1(5) 3_666 . . . ?
Ti2 Ti5 O27 Ti4 -61.4(6) 3_666 . . . ?
Ti2 O39 C28 C21 13.4(9) . . . . ?
Ti2 O39 C28 C22 -165.0(5) . . . . ?
Ti2 O40 C42 O33 166.0(4) . . . . ?
Ti2 O40 C42 C21 -11.4(8) . . . . ?
Ti3 Ti4 O27 Ti5 60.8(6) 3_666 . . . ?
Ti3 Ti4 O42 Ti6 -152.5(5) 3_666 . . . ?
Ti3 O19 C2 O5 -157.6(4) . . . . ?
Ti3 O19 C2 C7 19.9(9) . . . . ?
Ti3 O24 C3 C7 -15.6(10) . . . . ?
Ti3 O24 C3 C31 161.8(5) . . . . ?
Ti4 O13 C8 C29 9.9(9) . . . . ?
Ti4 O13 C8 C32 -169.6(4) . . . . ?
Ti4 O29 C13 In2 171.1(4) . . . 3_666 ?
Ti4 O29 C13 O4 173.9(4) . . . . ?
Ti4 O29 C13 C29 -8.7(8) . . . . ?
Ti5 O2 C34 C26 159.6(4) . . . . ?
Ti5 O2 C34 C44 -21.9(9) . . . . ?
Ti5 O3 C25 In1 -177.2(5) . . . . ?
Ti5 O3 C25 O18 178.7(4) . . . . ?
Ti5 O3 C25 C44 -5.3(9) . . . . ?
Ti6 O14 C23 In1 163.9(4) . . . 3_666 ?
Ti6 O14 C23 O31 167.4(4) . . . . ?
Ti6 O14 C23 C24 -12.1(8) . . . . ?
Ti6 O20 C14 C24 18.4(9) . . . . ?
Ti6 O20 C14 C30 -159.8(4) . . . . ?
O1 N3 C9 C15 -1.2(14) . . . . ?
O1 N3 C9 C33 179.2(10) . . . . ?
O2 Ti5 O26 Ti1 -37.1(6) . . . . ?
O2 Ti5 O27 Ti4 169.0(6) . . . . ?
O2 C34 C44 C25 1.2(9) . . . . ?
O2 C34 C44 C27 -178.9(7) . . . . ?
O3 Ti5 O26 Ti1 -118.1(6) . . . . ?
O3 C25 C44 C27 -168.9(7) . . . . ?
O3 C25 C44 C34 11.0(9) . . . . ?
O4 C13 C29 C8 172.5(5) . . . . ?
O4 C13 C29 C43 -5.7(8) . . . . ?
O5 C2 C7 C3 179.1(6) . . . . ?
O5 C2 C7 C15 -3.8(9) . . . . ?
O6 N1 C45 C38 1.6(10) . . . . ?
O6 N1 C45 C43 -177.5(7) . . . . ?
O7 Ti1 O26 Ti5 36.0(6) . . . . ?
O7 Ti1 O30 Ti6 -174.6(6) . . . . ?
O8 Ti1 O26 Ti5 117.0(6) . . . . ?
O9 N5 C19 C16 -0.4(18) . . . . ?
O9 N5 C19 C27 -179.8(11) . . . . ?
O10 N6 C10 C40 168.1(6) . . . . ?
O10 N6 C10 C46 -13.8(9) . . . . ?
O12 N2 C37 C11 179.5(11) . . . . ?
O12 N2 C37 C17 -4.0(17) . . . . ?
O13 Ti4 O27 Ti5 -170.7(6) . . . . ?
O13 Ti4 O42 Ti6 46.3(6) . . . . ?
O13 C8 C29 C13 5.5(9) . . . . ?
O13 C8 C29 C43 -176.3(5) . . . . ?
O13 C8 C32 C38 177.6(6) . . . . ?
O14 Ti6 O42 Ti4 -126.5(6) . . . . ?
O14 C23 C24 C14 2.2(9) . . . . ?
O14 C23 C24 C40 -179.6(5) . . . . ?
O16 N1 C45 C38 177.9(7) . . . . ?
O16 N1 C45 C43 -1.3(11) . . . . ?
O17 Ti1 O26 Ti5 157.4(7) . . . . ?
O17 Ti1 O30 Ti6 97.5(6) . . . . ?
O17 Ti3 O38 Ti2 -78.0(6) . . . . ?
O18 C25 C44 C27 7.1(10) . . . . ?
O18 C25 C44 C34 -173.0(6) . . . . ?
O19 C2 C7 C3 1.5(9) . . . . ?
O19 C2 C7 C15 178.7(6) . . . . ?
O20 Ti6 O30 Ti1 176.2(6) . . . . ?
O20 Ti6 O42 Ti4 -45.6(6) . . . . ?
O20 C14 C24 C23 -4.4(9) . . . . ?
O20 C14 C24 C40 177.6(5) . . . . ?
O20 C14 C30 C46 -176.1(5) . . . . ?
O21 N2 C37 C11 -0.7(17) . . . . ?
O21 N2 C37 C17 175.8(11) . . . . ?
O23 Ti3 O38 Ti2 79.1(6) . . . . ?
O23 Ti4 O27 Ti5 99.3(6) 3_666 . . . ?
O23 Ti4 O42 Ti6 160.2(5) 3_666 . . . ?
O24 Ti3 O38 Ti2 174.0(6) . . . . ?
O24 C3 C7 C2 -5.2(10) . . . . ?
O24 C3 C7 C15 177.6(6) . . . . ?
O24 C3 C31 C33 -176.2(6) . . . . ?
O26 Ti1 O30 Ti6 -76.7(6) . . . . ?
O26 Ti5 O27 Ti4 72.7(6) . . . . ?
O27 Ti4 O42 Ti6 -45.3(6) . . . . ?
O27 Ti5 O26 Ti1 55.5(6) . . . . ?
O28 N4 C35 C12 1.0(10) . . . . ?
O28 N4 C35 C39 179.7(7) . . . . ?
O29 Ti4 O42 Ti6 127.0(6) . . . . ?
O29 C13 C29 C8 -4.8(8) . . . . ?
O29 C13 C29 C43 177.0(5) . . . . ?
O30 Ti1 O26 Ti5 -55.3(6) . . . . ?
O30 Ti6 O42 Ti4 45.5(6) . . . . ?
O31 C23 C24 C14 -177.2(6) . . . . ?
O31 C23 C24 C40 0.9(9) . . . . ?
O32 Ti1 O26 Ti5 -157.5(6) 3_666 . . . ?
O32 Ti1 O30 Ti6 22.2(6) 3_666 . . . ?
O32 Ti3 O38 Ti2 1.3(6) 3_666 . . . ?
O32 Ti4 O27 Ti5 23.5(7) . . . . ?
O32 Ti4 O42 Ti6 -147.3(6) . . . . ?
O34 Ti2 O38 Ti3 79.5(6) . . . . ?
O34 Ti6 O30 Ti1 -97.2(6) . . . . ?
O34 Ti6 O42 Ti4 -157.5(6) . . . . ?
O35 N4 C35 C12 -178.7(7) . . . . ?
O35 N4 C35 C39 0.0(10) . . . . ?
O36 Ti2 O38 Ti3 -0.2(6) . . . . ?
O36 Ti5 O26 Ti1 156.4(6) 3_666 . . . ?
O36 Ti5 O27 Ti4 -24.3(7) 3_666 . . . ?
O36 Ti6 O30 Ti1 -22.1(6) . . . . ?
O36 Ti6 O42 Ti4 146.9(6) . . . . ?
O37 N5 C19 C16 -179.8(11) . . . . ?
O37 N5 C19 C27 0.8(17) . . . . ?
O39 Ti2 O38 Ti3 -176.5(6) . . . . ?
O41 N6 C10 C40 -10.2(9) . . . . ?
O41 N6 C10 C46 167.9(6) . . . . ?
O42 Ti4 O27 Ti5 -75.2(6) . . . . ?
O42 Ti6 O30 Ti1 78.5(6) . . . . ?
O43 N3 C9 C15 178.1(9) . . . . ?
O43 N3 C9 C33 -1.6(14) . . . . ?
O44 Ti2 O38 Ti3 -79.6(6) . . . . ?
O44 Ti5 O26 Ti1 -163.0(6) 3_666 . . . ?
O44 Ti5 O27 Ti4 -99.5(6) 3_666 . . . ?
N3 C9 C15 C7 -177.6(7) . . . . ?
N3 C9 C33 C31 179.2(8) . . . . ?
N4 C35 C39 C22 178.9(7) . . . . ?
N5 C19 C27 C44 -173.1(9) . . . . ?
N6 C10 C40 C24 -178.0(5) . . . . ?
N6 C10 C46 C30 179.2(6) . . . . ?
C1 C17 C37 N2 -175.6(9) . . . . ?
C1 C17 C37 C11 0.9(13) . . . . ?
C2 C7 C15 C9 -179.1(6) . . . . ?
C3 C7 C15 C9 -1.8(10) . . . . ?
C3 C31 C33 C9 -1.2(11) . . . . ?
C7 C3 C31 C33 1.4(10) . . . . ?
C8 C29 C43 C45 -0.7(9) . . . . ?
C8 C32 C38 C45 -1.8(10) . . . . ?
C11 C18 C36 O7 -177.3(6) . . . . ?
C11 C18 C36 C1 2.8(10) . . . . ?
C11 C18 C41 O8 -176.5(6) . . . . ?
C11 C18 C41 O25 -2.5(9) . . . . ?
C12 C21 C28 O39 177.9(5) . . . . ?
C12 C21 C28 C22 -3.8(9) . . . . ?
C12 C21 C42 O33 5.1(8) . . . . ?
C12 C21 C42 O40 -177.5(5) . . . . ?
C12 C35 C39 C22 -2.5(12) . . . . ?
C13 C29 C43 C45 177.6(6) . . . . ?
C14 C24 C40 C10 -0.4(9) . . . . ?
C14 C30 C46 C10 -2.2(9) . . . . ?
C15 C9 C33 C31 -0.5(12) . . . . ?
C16 C19 C27 C44 7.5(14) . . . . ?
C16 C26 C34 O2 -179.5(7) . . . . ?
C16 C26 C34 C44 1.9(10) . . . . ?
C17 C1 C36 O7 179.3(7) . . . . ?
C17 C1 C36 C18 -0.8(10) . . . . ?
C18 C11 C37 N2 177.7(9) . . . . ?
C18 C11 C37 C17 1.2(13) . . . . ?
C19 C16 C26 C34 1.2(12) . . . . ?
C19 C27 C44 C25 175.5(8) . . . . ?
C19 C27 C44 C34 -4.5(12) . . . . ?
C21 C12 C35 N4 179.7(6) . . . . ?
C21 C12 C35 C39 1.1(10) . . . . ?
C23 C24 C40 C10 -178.6(5) . . . . ?
C24 C14 C30 C46 5.6(9) . . . . ?
C26 C16 C19 N5 174.7(9) . . . . ?
C26 C16 C19 C27 -5.9(14) . . . . ?
C26 C34 C44 C25 179.7(6) . . . . ?
C26 C34 C44 C27 -0.4(10) . . . . ?
C28 C21 C42 O33 -178.1(5) . . . . ?
C28 C21 C42 O40 -0.8(9) . . . . ?
C28 C22 C39 C35 0.7(11) . . . . ?
C29 C8 C32 C38 -2.0(9) . . . . ?
C29 C43 C45 N1 175.8(6) . . . . ?
C29 C43 C45 C38 -3.3(10) . . . . ?
C30 C14 C24 C23 173.8(5) . . . . ?
C30 C14 C24 C40 -4.2(8) . . . . ?
C31 C3 C7 C2 177.4(6) . . . . ?
C31 C3 C7 C15 0.2(9) . . . . ?
C32 C8 C29 C13 -175.0(5) . . . . ?
C32 C8 C29 C43 3.2(8) . . . . ?
C32 C38 C45 N1 -174.6(6) . . . . ?
C32 C38 C45 C43 4.5(10) . . . . ?
C33 C9 C15 C7 2.0(12) . . . . ?
C35 C12 C21 C28 2.1(9) . . . . ?
C35 C12 C21 C42 178.9(6) . . . . ?
C36 C1 C17 C37 -1.1(12) . . . . ?
C36 C18 C41 O8 2.3(9) . . . . ?
C36 C18 C41 O25 176.2(6) . . . . ?
C37 C11 C18 C36 -3.0(11) . . . . ?
C37 C11 C18 C41 175.7(7) . . . . ?
C39 C22 C28 O39 -179.2(6) . . . . ?
C39 C22 C28 C21 2.4(10) . . . . ?
C40 C10 C46 C30 -2.7(9) . . . . ?
C41 C18 C36 O7 3.9(10) . . . . ?
C41 C18 C36 C1 -176.0(6) . . . . ?
C42 C21 C28 O39 1.1(9) . . . . ?
C42 C21 C28 C22 179.5(6) . . . . ?
C46 C10 C40 C24 4.0(9) . . . . ?

loop_
_smtbx_masks_void_nr
_smtbx_masks_void_average_x
_smtbx_masks_void_average_y
_smtbx_masks_void_average_z
_smtbx_masks_void_volume
_smtbx_masks_void_count_electrons
_smtbx_masks_void_content
1 -0.495 -0.197 -0.523 4303.4 972.1 ?
2 0.015 0.239 0.059 9.4 24.6 ?
3 -0.015 0.761 0.941 9.4 25.0 ?
4 0.485 0.739 0.441 9.4 24.6 ?
5 0.515 0.261 0.559 9.4 25.0 ?
